data_7241909
loop_
_publ_author_name
'Socha, Pawe\/l'
'Prus, Bernadeta'
'Dobrzycki, \/Lukasz'
'Boese, Roland'
'Cyra\'nski, Micha\/l K.'

_publ_section_title
;
 Intermolecular interactions in hydrates of 4-methylpiperidine and
 4-chloropiperidine -- a structural and computational study
;
_journal_issue 5
_journal_name_full CrystEngComm
_journal_page_first 1251
_journal_page_last 1262
_journal_paper_doi 10.1039/D0CE01585G
_journal_volume 23
_journal_year 2021
_chemical_formula_sum 'C6 H14 N O0.5'
_chemical_formula_weight 108.18
_chemical_melting_point 253
_chemical_name_common 4-Methylpiperidine_hemihydrate
_space_group_crystal_system monoclinic
_space_group_IT_number 14
_space_group_name_Hall '-P 2ybc'
_space_group_name_H-M_alt 'P 1 21/c 1'
_atom_sites_solution_hydrogens mixed
_audit_update_record
;
2020-09-02 deposited with the CCDC.	2020-12-18 downloaded from the CCDC.
;
_cell_angle_alpha 90
_cell_angle_beta 99.188(2)
_cell_angle_gamma 90
_cell_formula_units_Z 8
_cell_length_a 5.3056(4)
_cell_length_b 23.544(2)
_cell_length_c 11.1942(10)
_cell_measurement_reflns_used 9073
_cell_measurement_temperature 100.(2)
_cell_measurement_theta_max 26.4628
_cell_measurement_theta_min 3.1839
_cell_volume 1380.4(2)
_computing_cell_refinement 'SAINT V8.37A (Bruker AXS Inc., 2015)'
_computing_data_collection 'APEX3 V2017 (Bruker AXS Inc., 2017)'
_computing_data_reduction 'SAINT V8.37A (Bruker AXS Inc., 2015)'
_computing_molecular_graphics ' '
_computing_publication_material 'APEX3 V2017 (Bruker AXS Inc., 2017)'
_computing_structure_refinement 'SHELXL-2014/7 (Sheldrick, 2014)'
_computing_structure_solution 'SHELXT (Sheldrick, 2015)'
_diffrn_ambient_temperature 100.(2)
_diffrn_detector_area_resol_mean 10.4167
_diffrn_measured_fraction_theta_full 0.966
_diffrn_measured_fraction_theta_max 0.966
_diffrn_measurement_device_type 'Bruker D8 VENTURE'
_diffrn_measurement_method 'phi scans'
_diffrn_radiation_monochromator TRIUMPH
_diffrn_radiation_type MoK\a
_diffrn_radiation_wavelength 0.71073
_diffrn_reflns_av_R_equivalents 0.0506
_diffrn_reflns_av_unetI/netI 0.0227
_diffrn_reflns_limit_h_max 5
_diffrn_reflns_limit_h_min -5
_diffrn_reflns_limit_k_max 28
_diffrn_reflns_limit_k_min 0
_diffrn_reflns_limit_l_max 13
_diffrn_reflns_limit_l_min 0
_diffrn_reflns_number 2364
_diffrn_reflns_theta_full 25.02
_diffrn_reflns_theta_max 25.02
_diffrn_reflns_theta_min 3.18
_diffrn_source 'fine focus sealed tube'
_exptl_absorpt_coefficient_mu 0.066
_exptl_absorpt_correction_T_max 0.745372
_exptl_absorpt_correction_T_min 0.496420
_exptl_absorpt_correction_type multi-scan
_exptl_absorpt_process_details 'TWINABS-2012/1 (Bruker AXS Inc., 2012)'
_exptl_crystal_colour 'clear colourless'
_exptl_crystal_density_diffrn 1.041
_exptl_crystal_density_method 'not measured'
_exptl_crystal_description cylidricall
_exptl_crystal_F_000 488
_exptl_crystal_size_max 0.500
_exptl_crystal_size_mid 0.300
_exptl_crystal_size_min 0.300
_refine_diff_density_max 0.223
_refine_diff_density_min -0.204
_refine_ls_extinction_coef 0.030(4)
_refine_ls_extinction_method 'SHELXL-2014/7 (Sheldrick 2014'
_refine_ls_goodness_of_fit_ref 1.116
_refine_ls_hydrogen_treatment mixed
_refine_ls_matrix_type full
_refine_ls_number_parameters 151
_refine_ls_number_reflns 2364
_refine_ls_number_restraints 0
_refine_ls_restrained_S_all 1.116
_refine_ls_R_factor_all 0.0626
_refine_ls_R_factor_gt 0.0525
_refine_ls_shift/su_max 0.000
_refine_ls_shift/su_mean 0.000
_refine_ls_structure_factor_coef Fsqd
_refine_ls_weighting_details 'w=1/[\s^2^(Fo^2^)+(0.0372P)^2^+1.1659P] where P=(Fo^2^+2Fc^2^)/3'
_refine_ls_weighting_scheme calc
_refine_ls_wR_factor_gt 0.1184
_refine_ls_wR_factor_ref 0.1240
_reflns_number_gt 2007
_reflns_number_total 2364
_reflns_threshold_expression 'I > 2\s(I)'
_cod_data_source_file d0ce01585g2.cif
_cod_data_source_block 4-Methylpiperidine_hemihydrate_100K
_cod_depositor_comments
;
The following automatic conversions were performed:

data item '_exptl_absorpt_correction_type' value 'Multi-Scan' was
changed to 'multi-scan' in accordance with the
/home/data/users/saulius/crontab/automatic-downloads/rss-feeds/RSC/lib/dictionaries/cif_core.dic
dictionary named 'cif_core.dic' version 2.4.2 last updated on
2011-04-26.

Automatic conversion script
Id: cif_fix_values 7556 2019-12-06 15:28:31Z antanas 

 Adding full bibliography for 7241907--7241914.cif.

2024-06-28
Z value and formula fixed to values more according to usual
chemical conventions.                 miguel
;
_cod_original_formula_sum 'C12 H28 N2 O'
_cod_original_formula_weight 216.36
_cod_original_formula_units_Z 4
_cod_database_code 7241909

loop_
_space_group_symop_operation_xyz
'x, y, z'
'-x, y+1/2, -z+1/2'
'-x, -y, -z'
'x, -y-1/2, z-1/2'

loop_
_atom_site_type_symbol
_atom_site_label
_atom_site_fract_x
_atom_site_fract_y
_atom_site_fract_z
_atom_site_U_iso_or_equiv
_atom_site_adp_type
_atom_site_calc_flag
_atom_site_refinement_flags_adp
_atom_site_refinement_flags_occupancy
_atom_site_refinement_flags_posn
_atom_site_occupancy
_atom_site_disorder_assembly
_atom_site_disorder_group
O O1 0.4231(3) 0.58749(6) 0.49400(13) 0.0254(3) Uani d . . . 1 . .
H H1 0.544(5) 0.6020(10) 0.470(2) 0.038 Uiso d U . . 1 . .
H H2 0.497(4) 0.5654(10) 0.561(2) 0.038 Uiso d U . . 1 . .
N N1 0.7009(3) 0.51301(7) 0.68264(14) 0.0240(4) Uani d . . . 1 . .
H H1N1 0.658(4) 0.4823(10) 0.642(2) 0.036 Uiso d U . . 1 . .
C C2 0.6946(4) 0.50242(8) 0.81134(16) 0.0247(4) Uani d . . . 1 . .
H H2A 0.8181 0.4721 0.841 0.03 Uiso calc U . R 1 . .
H H2B 0.5221 0.4893 0.8216 0.03 Uiso calc U . R 1 . .
C C3 0.7610(3) 0.55619(8) 0.88551(16) 0.0243(4) Uani d . . . 1 . .
H H3A 0.7617 0.5478 0.9722 0.029 Uiso calc U . R 1 . .
H H3B 0.6291 0.5854 0.8604 0.029 Uiso calc U . R 1 . .
C C4 1.0230(3) 0.57930(7) 0.86849(16) 0.0208(4) Uani d . . . 1 . .
H H4 1.1542 0.5503 0.9005 0.025 Uiso calc U . R 1 . .
C C5 1.0299(3) 0.58659(8) 0.73298(16) 0.0221(4) Uani d . . . 1 . .
H H5A 0.9105 0.6172 0.7005 0.027 Uiso calc U . R 1 . .
H H5B 1.2038 0.598 0.7214 0.027 Uiso calc U . R 1 . .
C C6 0.9563(3) 0.53192(8) 0.66315(16) 0.0228(4) Uani d . . . 1 . .
H H6A 0.9558 0.5384 0.5757 0.027 Uiso calc U . R 1 . .
H H6B 1.0834 0.502 0.6906 0.027 Uiso calc U . R 1 . .
C C7 1.0893(4) 0.63454(8) 0.93851(18) 0.0300(5) Uani d . . . 1 . .
H H7A 1.2596 0.6473 0.9269 0.045 Uiso calc U . R 1 . .
H H7B 1.0874 0.628 1.0248 0.045 Uiso calc U . R 1 . .
H H7C 0.9634 0.6638 0.9086 0.045 Uiso calc U . R 1 . .
N N2 0.8720(3) 0.63820(7) 0.41626(14) 0.0256(4) Uani d . . . 1 . .
H H1N2 1.012(5) 0.6223(10) 0.457(2) 0.038 Uiso d U . . 1 . .
C C8 0.8681(4) 0.69749(8) 0.45717(17) 0.0265(4) Uani d . . . 1 . .
H H8A 1.0246 0.7172 0.4419 0.032 Uiso calc U . R 1 . .
H H8B 0.8642 0.6985 0.5453 0.032 Uiso calc U . R 1 . .
C C9 0.6338(3) 0.72750(8) 0.38966(16) 0.0227(4) Uani d . . . 1 . .
H H9A 0.6322 0.7674 0.4175 0.027 Uiso calc U . R 1 . .
H H9B 0.4778 0.7087 0.4082 0.027 Uiso calc U . R 1 . .
C C10 0.6323(3) 0.72642(8) 0.25317(16) 0.0227(4) Uani d . . . 1 . .
H H10 0.7878 0.747 0.2363 0.027 Uiso calc U . R 1 . .
C C11 0.6514(4) 0.66488(8) 0.21298(16) 0.0263(4) Uani d . . . 1 . .
H H11A 0.6658 0.6639 0.1259 0.032 Uiso calc U . R 1 . .
H H11B 0.4941 0.6443 0.2239 0.032 Uiso calc U . R 1 . .
C C12 0.8824(4) 0.63533(8) 0.28559(17) 0.0256(4) Uani d . . . 1 . .
H H12A 0.8859 0.5951 0.2602 0.031 Uiso calc U . R 1 . .
H H12B 1.0409 0.6538 0.269 0.031 Uiso calc U . R 1 . .
C C13 0.3979(4) 0.75665(10) 0.18426(19) 0.0362(5) Uani d . . . 1 . .
H H13A 0.3988 0.7534 0.097 0.054 Uiso calc U . R 1 . .
H H13B 0.4022 0.7968 0.2073 0.054 Uiso calc U . R 1 . .
H H13C 0.2426 0.739 0.2043 0.054 Uiso calc U . R 1 . .

loop_
_atom_site_aniso_label
_atom_site_aniso_U_11
_atom_site_aniso_U_22
_atom_site_aniso_U_33
_atom_site_aniso_U_12
_atom_site_aniso_U_13
_atom_site_aniso_U_23
O1 0.0156(7) 0.0297(7) 0.0302(7) -0.0009(5) 0.0019(5) 0.0054(6)
N1 0.0197(9) 0.0277(9) 0.0233(8) -0.0036(6) -0.0005(6) 0.0007(6)
C2 0.0183(10) 0.0291(10) 0.0269(10) -0.0024(7) 0.0042(7) 0.0043(8)
C3 0.0187(10) 0.0316(10) 0.0228(9) 0.0022(7) 0.0041(7) 0.0014(8)
C4 0.0164(9) 0.0237(9) 0.0219(9) 0.0024(7) 0.0020(7) 0.0000(7)
C5 0.0187(10) 0.0238(9) 0.0243(9) -0.0006(7) 0.0046(7) 0.0019(7)
C6 0.0202(10) 0.0252(10) 0.0236(9) 0.0008(7) 0.0051(7) 0.0002(7)
C7 0.0285(11) 0.0311(11) 0.0300(11) 0.0007(8) 0.0035(8) -0.0086(8)
N2 0.0162(9) 0.0300(9) 0.0300(9) 0.0031(6) 0.0022(6) 0.0104(7)
C8 0.0178(10) 0.0364(11) 0.0244(10) -0.0039(8) 0.0011(7) 0.0005(8)
C9 0.0185(10) 0.0235(9) 0.0274(10) -0.0009(7) 0.0073(7) -0.0023(7)
C10 0.0115(9) 0.0299(10) 0.0286(10) 0.0032(7) 0.0086(7) 0.0091(8)
C11 0.0202(10) 0.0384(11) 0.0209(9) 0.0026(8) 0.0052(7) -0.0021(8)
C12 0.0185(10) 0.0255(10) 0.0343(11) 0.0041(7) 0.0088(8) 0.0000(8)
C13 0.0230(11) 0.0494(13) 0.0380(12) 0.0127(9) 0.0104(9) 0.0192(10)

loop_
_atom_type_symbol
_atom_type_description
_atom_type_scat_dispersion_real
_atom_type_scat_dispersion_imag
_atom_type_scat_source
C C 0.0033 0.0016 'International Tables Vol C Tables 4.2.6.8 and 6.1.1.4'
H H 0.0000 0.0000 'International Tables Vol C Tables 4.2.6.8 and 6.1.1.4'
N N 0.0061 0.0033 'International Tables Vol C Tables 4.2.6.8 and 6.1.1.4'
O O 0.0106 0.0060 'International Tables Vol C Tables 4.2.6.8 and 6.1.1.4'

loop_
_geom_angle_atom_site_label_1
_geom_angle_atom_site_label_2
_geom_angle_atom_site_label_3
_geom_angle_site_symmetry_1
_geom_angle_site_symmetry_3
_geom_angle
_geom_angle_publ_flag
H1 O1 H2 . . 105.(2) ?
C2 N1 C6 . . 111.22(14) ?
C2 N1 H1N1 . . 108.9(15) ?
C6 N1 H1N1 . . 110.3(16) ?
N1 C2 C3 . . 110.73(15) ?
N1 C2 H2A . . 109.5 ?
C3 C2 H2A . . 109.5 ?
N1 C2 H2B . . 109.5 ?
C3 C2 H2B . . 109.5 ?
H2A C2 H2B . . 108.1 ?
C2 C3 C4 . . 111.26(15) ?
C2 C3 H3A . . 109.4 ?
C4 C3 H3A . . 109.4 ?
C2 C3 H3B . . 109.4 ?
C4 C3 H3B . . 109.4 ?
H3A C3 H3B . . 108.0 ?
C7 C4 C3 . . 112.15(15) ?
C7 C4 C5 . . 111.83(15) ?
C3 C4 C5 . . 109.16(14) ?
C7 C4 H4 . . 107.8 ?
C3 C4 H4 . . 107.8 ?
C5 C4 H4 . . 107.8 ?
C6 C5 C4 . . 111.62(14) ?
C6 C5 H5A . . 109.3 ?
C4 C5 H5A . . 109.3 ?
C6 C5 H5B . . 109.3 ?
C4 C5 H5B . . 109.3 ?
H5A C5 H5B . . 108.0 ?
N1 C6 C5 . . 110.20(15) ?
N1 C6 H6A . . 109.6 ?
C5 C6 H6A . . 109.6 ?
N1 C6 H6B . . 109.6 ?
C5 C6 H6B . . 109.6 ?
H6A C6 H6B . . 108.1 ?
C4 C7 H7A . . 109.5 ?
C4 C7 H7B . . 109.5 ?
H7A C7 H7B . . 109.5 ?
C4 C7 H7C . . 109.5 ?
H7A C7 H7C . . 109.5 ?
H7B C7 H7C . . 109.5 ?
C8 N2 C12 . . 110.92(14) ?
C8 N2 H1N2 . . 106.9(15) ?
C12 N2 H1N2 . . 109.2(15) ?
N2 C8 C9 . . 109.70(15) ?
N2 C8 H8A . . 109.7 ?
C9 C8 H8A . . 109.7 ?
N2 C8 H8B . . 109.7 ?
C9 C8 H8B . . 109.7 ?
H8A C8 H8B . . 108.2 ?
C8 C9 C10 . . 111.26(14) ?
C8 C9 H9A . . 109.4 ?
C10 C9 H9A . . 109.4 ?
C8 C9 H9B . . 109.4 ?
C10 C9 H9B . . 109.4 ?
H9A C9 H9B . . 108.0 ?
C11 C10 C9 . . 108.73(14) ?
C11 C10 C13 . . 112.33(17) ?
C9 C10 C13 . . 111.76(15) ?
C11 C10 H10 . . 108.0 ?
C9 C10 H10 . . 108.0 ?
C13 C10 H10 . . 108.0 ?
C10 C11 C12 . . 111.19(15) ?
C10 C11 H11A . . 109.4 ?
C12 C11 H11A . . 109.4 ?
C10 C11 H11B . . 109.4 ?
C12 C11 H11B . . 109.4 ?
H11A C11 H11B . . 108.0 ?
N2 C12 C11 . . 110.71(14) ?
N2 C12 H12A . . 109.5 ?
C11 C12 H12A . . 109.5 ?
N2 C12 H12B . . 109.5 ?
C11 C12 H12B . . 109.5 ?
H12A C12 H12B . . 108.1 ?
C10 C13 H13A . . 109.5 ?
C10 C13 H13B . . 109.5 ?
H13A C13 H13B . . 109.5 ?
C10 C13 H13C . . 109.5 ?
H13A C13 H13C . . 109.5 ?
H13B C13 H13C . . 109.5 ?

loop_
_geom_bond_atom_site_label_1
_geom_bond_atom_site_label_2
_geom_bond_site_symmetry_2
_geom_bond_distance
_geom_bond_publ_flag
O1 H1 . 0.81(3) ?
O1 H2 . 0.94(2) ?
N1 C2 . 1.468(2) ?
N1 C6 . 1.475(2) ?
N1 H1N1 . 0.86(2) ?
C2 C3 . 1.524(3) ?
C2 H2A . 0.99 ?
C2 H2B . 0.99 ?
C3 C4 . 1.532(3) ?
C3 H3A . 0.99 ?
C3 H3B . 0.99 ?
C4 C7 . 1.530(2) ?
C4 C5 . 1.533(2) ?
C4 H4 . 1.0 ?
C5 C6 . 1.524(2) ?
C5 H5A . 0.99 ?
C5 H5B . 0.99 ?
C6 H6A . 0.99 ?
C6 H6B . 0.99 ?
C7 H7A . 0.98 ?
C7 H7B . 0.98 ?
C7 H7C . 0.98 ?
N2 C8 . 1.470(2) ?
N2 C12 . 1.474(2) ?
N2 H1N2 . 0.89(2) ?
C8 C9 . 1.522(3) ?
C8 H8A . 0.99 ?
C8 H8B . 0.99 ?
C9 C10 . 1.527(2) ?
C9 H9A . 0.99 ?
C9 H9B . 0.99 ?
C10 C11 . 1.525(3) ?
C10 C13 . 1.530(3) ?
C10 H10 . 1.0 ?
C11 C12 . 1.526(3) ?
C11 H11A . 0.99 ?
C11 H11B . 0.99 ?
C12 H12A . 0.99 ?
C12 H12B . 0.99 ?
C13 H13A . 0.98 ?
C13 H13B . 0.98 ?
C13 H13C . 0.98 ?

loop_
_geom_hbond_atom_site_label_D
_geom_hbond_atom_site_label_H
_geom_hbond_atom_site_label_A
_geom_hbond_site_symmetry_A
_geom_hbond_distance_DH
_geom_hbond_distance_HA
_geom_hbond_distance_DA
_geom_hbond_angle_DHA
_geom_hbond_publ_flag
O1 H1 N2 . 0.81(3) 2.11(3) 2.918(2) 176.(2) ?
O1 H2 N1 . 0.94(2) 2.02(3) 2.952(2) 169.(2) ?
N1 H1N1 O1 3_666 0.86(2) 2.24(2) 3.087(2) 168.(2) ?
N2 H1N2 O1 1_655 0.89(2) 2.30(2) 3.150(2) 159.(2) ?

loop_
_geom_torsion_atom_site_label_1
_geom_torsion_atom_site_label_2
_geom_torsion_atom_site_label_3
_geom_torsion_atom_site_label_4
_geom_torsion_site_symmetry_1
_geom_torsion_site_symmetry_2
_geom_torsion_site_symmetry_3
_geom_torsion_site_symmetry_4
_geom_torsion
_geom_torsion_publ_flag
C6 N1 C2 C3 . . . . 59.97(19) ?
N1 C2 C3 C4 . . . . -57.05(19) ?
C2 C3 C4 C7 . . . . 177.88(15) ?
C2 C3 C4 C5 . . . . 53.38(19) ?
C7 C4 C5 C6 . . . . -178.37(15) ?
C3 C4 C5 C6 . . . . -53.68(19) ?
C2 N1 C6 C5 . . . . -59.75(19) ?
C4 C5 C6 N1 . . . . 57.02(19) ?
C12 N2 C8 C9 . . . . 60.36(18) ?
N2 C8 C9 C10 . . . . -59.01(19) ?
C8 C9 C10 C11 . . . . 55.61(19) ?
C8 C9 C10 C13 . . . . -179.82(16) ?
C9 C10 C11 C12 . . . . -54.16(19) ?
C13 C10 C11 C12 . . . . -178.39(15) ?
C8 N2 C12 C11 . . . . -59.52(19) ?
C10 C11 C12 N2 . . . . 56.7(2) ?
